data_4500255
loop_
_publ_author_name
'Luo, Geng-Geng'
'Xiong, Hong-Bo'
'Dai, Jing-Cao'

_publ_section_title
;
 Syntheses, Structural Characterization, and Properties of
 {[Cu(bpp)2(H2O)2](tp)&#x00B7;7H2O} and {[Cu(bpp)2(H2O)](ip)&#x00B7;7H2O}
 Complexes. New Examples of the Organic Anionic Template Effect on Induced
 Assembly of Water Clusters (bpp = 1,3-Bis(4-pyridyl)propane, tp =
 Terephthalate, ip = Isophthalate)&#x2020;
;
_journal_issue 2
_journal_name_full 'Crystal Growth &amp; Design'
_journal_page_first 507
_journal_paper_doi 10.1021/cg1013208
_journal_volume 11
_journal_year 2011
_chemical_formula_sum 'C34 H48 Cu N4 O12'
_chemical_formula_weight 768.31
_chemical_name_systematic
; 
 ? 
;
_space_group_IT_number 4
_symmetry_cell_setting monoclinic
_symmetry_space_group_name_Hall 'P 2yb'
_symmetry_space_group_name_H-M 'P 1 21 1'
_atom_sites_solution_hydrogens geom
_atom_sites_solution_primary direct
_atom_sites_solution_secondary difmap
_audit_creation_method SHELXL-97
_cell_angle_alpha 90.00
_cell_angle_beta 107.84(3)
_cell_angle_gamma 90.00
_cell_formula_units_Z 2
_cell_length_a 10.439(2)
_cell_length_b 16.863(3)
_cell_length_c 11.302(2)
_cell_measurement_temperature 173(2)
_cell_volume 1893.9(7)
_computing_structure_refinement 'SHELXL-97 (Sheldrick, 1997)'
_computing_structure_solution 'SHELXS-97 (Sheldrick, 1990)'
_diffrn_ambient_temperature 173(2)
_diffrn_measured_fraction_theta_full 0.997
_diffrn_measured_fraction_theta_max 0.997
_diffrn_radiation_monochromator graphite
_diffrn_radiation_source 'fine-focus sealed tube'
_diffrn_radiation_type MoK\a
_diffrn_radiation_wavelength 0.71073
_diffrn_reflns_av_R_equivalents 0.0475
_diffrn_reflns_av_sigmaI/netI 0.0855
_diffrn_reflns_limit_h_max 12
_diffrn_reflns_limit_h_min -12
_diffrn_reflns_limit_k_max 20
_diffrn_reflns_limit_k_min -20
_diffrn_reflns_limit_l_max 13
_diffrn_reflns_limit_l_min -13
_diffrn_reflns_number 15346
_diffrn_reflns_theta_full 26.00
_diffrn_reflns_theta_max 26.00
_diffrn_reflns_theta_min 3.07
_exptl_absorpt_coefficient_mu 0.641
_exptl_absorpt_correction_T_max 0.8825
_exptl_absorpt_correction_T_min 0.8310
_exptl_absorpt_correction_type empirical
_exptl_absorpt_process_details ABSCOR
_exptl_crystal_colour blue
_exptl_crystal_density_diffrn 1.347
_exptl_crystal_density_method 'not measured'
_exptl_crystal_description block
_exptl_crystal_F_000 810
_exptl_crystal_size_max 0.30
_exptl_crystal_size_mid 0.26
_exptl_crystal_size_min 0.20
_refine_diff_density_max 1.150
_refine_diff_density_min -0.997
_refine_diff_density_rms 0.106
_refine_ls_abs_structure_details 'Flack H D (1983), Acta Cryst. A39, 876-881'
_refine_ls_abs_structure_Flack 0.007(13)
_refine_ls_extinction_method none
_refine_ls_goodness_of_fit_ref 1.126
_refine_ls_hydrogen_treatment constr
_refine_ls_matrix_type full
_refine_ls_number_parameters 460
_refine_ls_number_reflns 7357
_refine_ls_number_restraints 1
_refine_ls_restrained_S_all 1.126
_refine_ls_R_factor_all 0.0957
_refine_ls_R_factor_gt 0.0373
_refine_ls_shift/su_max 0.002
_refine_ls_shift/su_mean 0.000
_refine_ls_structure_factor_coef Fsqd
_refine_ls_weighting_details 'calc w=1/[\s^2^(Fo^2^)+(0.0300P)^2^+1.0000P] where P=(Fo^2^+2Fc^2^)/3'
_refine_ls_weighting_scheme calc
_refine_ls_wR_factor_gt 0.0708
_refine_ls_wR_factor_ref 0.1092
_reflns_number_gt 5092
_reflns_number_total 7357
_reflns_threshold_expression >2sigma(I)
_cod_data_source_file cg1013208_si_002.cif
_cod_data_source_block CCDC790591
_cod_depositor_comments
;
The following automatic conversions were performed:
'_atom_site_symetry_multiplicity' tag replaced with
'_atom_site_symmetry_multiplicity'.

Automatic conversion script
Id: cif_correct_tags 1440 2010-10-19 06:21:57Z saulius 
;
_cod_original_cell_volume 1893.9(6)
_cod_original_sg_symbol_H-M P21
_cod_database_code 4500255

loop_
_symmetry_equiv_pos_as_xyz
'x, y, z'
'-x, y+1/2, -z'

loop_
_atom_site_label
_atom_site_type_symbol
_atom_site_fract_x
_atom_site_fract_y
_atom_site_fract_z
_atom_site_U_iso_or_equiv
_atom_site_adp_type
_atom_site_occupancy
_atom_site_symmetry_multiplicity
_atom_site_calc_flag
_atom_site_refinement_flags
Cu1 Cu 0.24846(5) -0.15201(3) 1.02346(4) 0.02190(13) Uani 1 1 d .
N1 N 0.3474(4) -0.17400(19) 0.2042(3) 0.0233(9) Uani 1 1 d .
N2 N 0.4186(4) -0.1680(2) 0.9751(3) 0.0216(9) Uani 1 1 d .
N3 N 0.0744(3) -0.1575(3) 0.0695(3) 0.0230(8) Uani 1 1 d .
N4 N 0.1445(3) -0.1564(3) 0.8407(3) 0.0213(7) Uani 1 1 d .
O1 O -0.4223(3) 0.04665(19) 0.6862(3) 0.0320(8) Uani 1 1 d .
O2 O -0.2086(3) 0.0680(2) 0.7936(3) 0.0409(9) Uani 1 1 d .
O3 O -0.5517(3) 0.0466(2) 0.2181(3) 0.0363(8) Uani 1 1 d .
O4 O -0.3918(3) 0.0580(2) 0.1265(3) 0.0317(8) Uani 1 1 d .
C1 C -0.3020(5) 0.0611(3) 0.6926(4) 0.0259(11) Uani 1 1 d .
C2 C -0.2663(5) 0.0716(3) 0.5727(4) 0.0253(10) Uani 1 1 d .
C3 C -0.1376(5) 0.0950(3) 0.5769(4) 0.0419(14) Uani 1 1 d .
H3A H -0.0723 0.1047 0.6550 0.050 Uiso 1 1 calc R
C4 C -0.1032(6) 0.1044(4) 0.4691(4) 0.0486(15) Uani 1 1 d .
H4A H -0.0142 0.1194 0.4733 0.058 Uiso 1 1 calc R
C5 C -0.1992(5) 0.0918(3) 0.3545(4) 0.0345(12) Uani 1 1 d .
H5A H -0.1754 0.0989 0.2805 0.041 Uiso 1 1 calc R
C6 C -0.3280(5) 0.0691(3) 0.3465(4) 0.0231(10) Uani 1 1 d .
C7 C -0.3618(4) 0.0585(3) 0.4567(4) 0.0236(10) Uani 1 1 d .
H7A H -0.4503 0.0424 0.4524 0.028 Uiso 1 1 calc R
C8 C -0.4312(5) 0.0563(2) 0.2218(4) 0.0234(10) Uani 1 1 d .
C9 C 0.3331(5) -0.1251(3) 0.2934(4) 0.0308(12) Uani 1 1 d .
H9A H 0.2809 -0.0783 0.2688 0.037 Uiso 1 1 calc R
C10 C 0.3902(5) -0.1393(3) 0.4179(4) 0.0320(12) Uani 1 1 d .
H10A H 0.3771 -0.1030 0.4774 0.038 Uiso 1 1 calc R
C11 C 0.4678(5) -0.2077(3) 0.4571(4) 0.0290(12) Uani 1 1 d .
C12 C 0.4839(5) -0.2572(3) 0.3643(4) 0.0314(11) Uani 1 1 d .
H12A H 0.5375 -0.3037 0.3861 0.038 Uiso 1 1 calc R
C13 C 0.4231(5) -0.2394(3) 0.2419(4) 0.0298(11) Uani 1 1 d .
H13A H 0.4347 -0.2747 0.1805 0.036 Uiso 1 1 calc R
C14 C 0.5317(5) -0.2258(3) 0.5924(4) 0.0355(13) Uani 1 1 d .
H14A H 0.5641 -0.2814 0.6011 0.043 Uiso 1 1 calc R
H14B H 0.4630 -0.2210 0.6359 0.043 Uiso 1 1 calc R
C15 C 0.6482(5) -0.1715(3) 0.6540(4) 0.0322(13) Uani 1 1 d .
H15A H 0.6149 -0.1163 0.6489 0.039 Uiso 1 1 calc R
H15B H 0.7148 -0.1743 0.6078 0.039 Uiso 1 1 calc R
C17 C 0.6215(5) -0.1852(3) 0.8648(4) 0.0240(11) Uani 1 1 d .
C16 C 0.7189(5) -0.1926(3) 0.7917(4) 0.0284(11) Uani 1 1 d .
H16A H 0.7539 -0.2475 0.7978 0.034 Uiso 1 1 calc R
H16B H 0.7959 -0.1564 0.8264 0.034 Uiso 1 1 calc R
C18 C 0.5526(5) -0.2502(3) 0.8878(4) 0.0280(11) Uani 1 1 d .
H18A H 0.5752 -0.3020 0.8676 0.034 Uiso 1 1 calc R
C19 C 0.4504(5) -0.2398(3) 0.9403(4) 0.0280(11) Uani 1 1 d .
H19A H 0.4010 -0.2848 0.9523 0.034 Uiso 1 1 calc R
C20 C 0.4903(5) -0.1052(3) 0.9596(4) 0.0274(11) Uani 1 1 d .
H20A H 0.4713 -0.0547 0.9875 0.033 Uiso 1 1 calc R
C21 C 0.5912(5) -0.1115(3) 0.9043(4) 0.0286(12) Uani 1 1 d .
H21A H 0.6395 -0.0657 0.8934 0.034 Uiso 1 1 calc R
C22 C 0.0369(6) -0.2244(3) 0.1136(4) 0.0297(13) Uani 1 1 d .
H22A H 0.0834 -0.2722 0.1091 0.036 Uiso 1 1 calc R
C23 C -0.0664(5) -0.2266(3) 0.1652(4) 0.0301(13) Uani 1 1 d .
H23A H -0.0919 -0.2756 0.1928 0.036 Uiso 1 1 calc R
C24 C -0.1335(4) -0.1578(4) 0.1773(3) 0.0253(10) Uani 1 1 d .
C25 C -0.0981(5) -0.0893(3) 0.1273(4) 0.0310(12) Uani 1 1 d .
H25A H -0.1444 -0.0411 0.1298 0.037 Uiso 1 1 calc R
C26 C 0.0043(5) -0.0908(3) 0.0739(4) 0.0306(12) Uani 1 1 d .
H26A H 0.0263 -0.0434 0.0391 0.037 Uiso 1 1 calc R
C27 C -0.2340(4) -0.1561(4) 0.2488(3) 0.0346(11) Uani 1 1 d .
H27A H -0.2768 -0.2088 0.2447 0.042 Uiso 1 1 calc R
H27B H -0.3052 -0.1168 0.2112 0.042 Uiso 1 1 calc R
C28 C -0.1612(6) -0.1336(4) 0.3879(4) 0.0506(18) Uani 1 1 d .
H28A H -0.1167 -0.0814 0.3914 0.061 Uiso 1 1 calc R
H28B H -0.2286 -0.1290 0.4329 0.061 Uiso 1 1 calc R
C29 C -0.0597(6) -0.1938(3) 0.4494(4) 0.0503(16) Uani 1 1 d .
H29A H 0.0096 -0.1959 0.4062 0.060 Uiso 1 1 calc R
H29B H -0.1040 -0.2463 0.4399 0.060 Uiso 1 1 calc R
C30 C 0.0100(6) -0.1784(3) 0.5881(4) 0.0372(13) Uani 1 1 d .
C31 C 0.1013(6) -0.1155(3) 0.6294(4) 0.0413(14) Uani 1 1 d .
H31A H 0.1183 -0.0794 0.5714 0.050 Uiso 1 1 calc R
C32 C 0.1661(5) -0.1067(3) 0.7554(4) 0.0341(12) Uani 1 1 d .
H32A H 0.2278 -0.0642 0.7827 0.041 Uiso 1 1 calc R
C33 C 0.0545(5) -0.2144(3) 0.7987(4) 0.0295(11) Uani 1 1 d .
H33A H 0.0365 -0.2490 0.8580 0.035 Uiso 1 1 calc R
C34 C -0.0136(5) -0.2271(3) 0.6750(4) 0.0371(13) Uani 1 1 d .
H34A H -0.0764 -0.2693 0.6507 0.045 Uiso 1 1 calc R
O1W O 0.2674(3) -0.02378(17) 1.0339(3) 0.0283(7) Uani 1 1 d .
H1WA H 0.1905 -0.0062 1.0124 0.034 Uiso 1 1 d R
H1WB H 0.3084 -0.0005 1.0980 0.034 Uiso 1 1 d R
O2W O 0.4708(3) 0.0968(2) 0.8744(3) 0.0369(8) Uani 1 1 d .
H2WA H 0.5075 0.0801 0.8249 0.044 Uiso 1 1 d R
H2WB H 0.5155 0.0833 0.9446 0.044 Uiso 1 1 d R
O3W O 0.2993(4) 0.0292(2) 0.5622(3) 0.0469(10) Uani 1 1 d .
H3WA H 0.3812 0.0316 0.5942 0.056 Uiso 1 1 d R
H3WB H 0.2816 0.0476 0.4919 0.056 Uiso 1 1 d R
O4W O 0.2097(3) 0.1137(2) 0.7333(3) 0.0439(10) Uani 1 1 d .
H4WA H 0.2892 0.1093 0.7742 0.053 Uiso 1 1 d R
H4WB H 0.1994 0.1098 0.6586 0.053 Uiso 1 1 d R
O5W O 0.0660(3) 0.0660(2) 0.8832(3) 0.0390(9) Uani 1 1 d .
H5WA H 0.1187 0.0844 0.8495 0.047 Uiso 1 1 d R
H5WB H -0.0113 0.0821 0.8535 0.047 Uiso 1 1 d R
O6W O 0.2624(4) 0.0917(3) 0.3327(3) 0.0619(12) Uani 1 1 d .
H6WA H 0.3310 0.0859 0.3127 0.074 Uiso 1 1 d R
H6WB H 0.1982 0.0912 0.2690 0.074 Uiso 1 1 d R
O7W O -0.2088(3) 0.1241(2) 0.0205(3) 0.0406(9) Uani 1 1 d .
H7WA H -0.2649 0.1023 0.0469 0.049 Uiso 1 1 d R
H7WB H -0.2136 0.1049 -0.0474 0.049 Uiso 1 1 d R
O8W O 0.0629(4) 0.1231(2) 0.1169(3) 0.0453(10) Uani 1 1 d .
H8WA H -0.0178 0.1198 0.1080 0.054 Uiso 1 1 d R
H8WB H 0.0807 0.1120 0.0530 0.054 Uiso 1 1 d R

loop_
_atom_site_aniso_label
_atom_site_aniso_U_11
_atom_site_aniso_U_22
_atom_site_aniso_U_33
_atom_site_aniso_U_23
_atom_site_aniso_U_13
_atom_site_aniso_U_12
Cu1 0.0221(3) 0.0287(3) 0.0171(2) 0.0006(3) 0.00926(19) -0.0003(3)
N1 0.023(2) 0.025(2) 0.0244(18) 0.0033(15) 0.0106(16) 0.0059(15)
N2 0.023(2) 0.026(3) 0.0175(16) -0.0005(15) 0.0083(15) -0.0024(16)
N3 0.0202(19) 0.031(2) 0.0183(15) -0.002(2) 0.0071(13) 0.003(2)
N4 0.0214(19) 0.0270(18) 0.0164(15) -0.009(2) 0.0068(13) -0.011(2)
O1 0.026(2) 0.047(2) 0.0238(16) -0.0001(15) 0.0102(14) -0.0028(16)
O2 0.024(2) 0.080(3) 0.0167(16) 0.0000(17) 0.0029(14) -0.0011(18)
O3 0.026(2) 0.055(2) 0.0257(16) -0.0047(16) 0.0062(15) -0.0071(17)
O4 0.037(2) 0.0405(19) 0.0198(15) -0.0022(15) 0.0120(14) -0.0035(17)
C1 0.024(3) 0.033(3) 0.021(2) -0.002(2) 0.007(2) 0.002(2)
C2 0.027(3) 0.032(3) 0.017(2) 0.0003(19) 0.0054(19) -0.004(2)
C3 0.029(3) 0.071(4) 0.019(2) 0.002(2) -0.002(2) -0.014(3)
C4 0.033(3) 0.084(4) 0.029(3) 0.006(3) 0.011(2) -0.022(3)
C5 0.031(3) 0.055(3) 0.018(2) 0.003(2) 0.007(2) -0.011(2)
C6 0.020(3) 0.030(2) 0.017(2) 0.0025(19) 0.0025(18) 0.003(2)
C7 0.021(3) 0.030(2) 0.020(2) 0.002(2) 0.0072(19) 0.001(2)
C8 0.031(3) 0.017(2) 0.021(2) -0.0044(19) 0.004(2) 0.001(2)
C9 0.040(3) 0.034(3) 0.021(2) 0.0012(19) 0.013(2) 0.008(2)
C10 0.047(3) 0.027(3) 0.025(2) 0.002(2) 0.014(2) 0.004(2)
C11 0.037(3) 0.031(3) 0.019(2) 0.006(2) 0.009(2) 0.001(2)
C12 0.042(3) 0.028(2) 0.024(2) -0.002(2) 0.009(2) 0.007(2)
C13 0.036(3) 0.035(3) 0.019(2) -0.001(2) 0.009(2) 0.003(2)
C14 0.045(4) 0.040(3) 0.020(2) 0.004(2) 0.006(2) -0.003(2)
C15 0.027(3) 0.052(4) 0.021(2) 0.003(2) 0.0128(19) -0.001(2)
C17 0.020(3) 0.039(3) 0.011(2) 0.0021(19) 0.0015(18) 0.004(2)
C16 0.019(3) 0.047(3) 0.020(2) 0.002(2) 0.007(2) 0.006(2)
C18 0.030(3) 0.031(3) 0.024(2) -0.001(2) 0.010(2) 0.008(2)
C19 0.033(3) 0.026(3) 0.028(2) 0.001(2) 0.014(2) 0.000(2)
C20 0.031(3) 0.025(3) 0.029(2) -0.005(2) 0.015(2) -0.002(2)
C21 0.028(3) 0.030(3) 0.030(3) 0.002(2) 0.012(2) -0.002(2)
C22 0.040(4) 0.029(3) 0.024(3) -0.001(2) 0.015(2) -0.003(2)
C23 0.036(3) 0.032(3) 0.028(3) -0.003(2) 0.019(2) -0.004(2)
C24 0.012(2) 0.046(3) 0.0152(18) -0.005(3) -0.0002(15) -0.007(3)
C25 0.029(3) 0.035(3) 0.029(3) 0.001(2) 0.010(2) 0.009(3)
C26 0.024(3) 0.037(3) 0.035(3) 0.010(3) 0.015(2) 0.002(2)
C27 0.025(2) 0.059(3) 0.023(2) 0.004(3) 0.0115(18) 0.006(3)
C28 0.040(3) 0.089(6) 0.027(2) 0.005(3) 0.018(2) 0.015(3)
C29 0.057(4) 0.066(4) 0.023(3) -0.003(3) 0.005(3) 0.007(3)
C30 0.032(3) 0.056(4) 0.022(2) -0.005(2) 0.006(2) 0.004(2)
C31 0.052(4) 0.055(3) 0.021(2) 0.012(2) 0.016(2) 0.001(3)
C32 0.034(3) 0.042(3) 0.027(2) 0.003(2) 0.010(2) -0.008(2)
C33 0.028(3) 0.037(3) 0.028(3) -0.002(2) 0.016(2) 0.000(2)
C34 0.029(3) 0.055(3) 0.027(3) -0.013(2) 0.008(2) -0.008(2)
O1W 0.0245(19) 0.0291(16) 0.0292(16) -0.0048(14) 0.0050(14) 0.0020(14)
O2W 0.037(2) 0.050(2) 0.0247(17) -0.0025(16) 0.0112(15) 0.0009(17)
O3W 0.034(2) 0.071(3) 0.0366(19) -0.0028(18) 0.0133(16) -0.0011(19)
O4W 0.031(2) 0.064(3) 0.0374(19) 0.0048(19) 0.0121(17) 0.0116(19)
O5W 0.031(2) 0.053(2) 0.0349(18) 0.0131(17) 0.0127(16) 0.0107(17)
O6W 0.038(3) 0.106(4) 0.042(2) 0.003(2) 0.0144(19) 0.014(2)
O7W 0.028(2) 0.068(3) 0.0290(17) -0.0120(17) 0.0125(15) -0.0083(18)
O8W 0.031(2) 0.060(2) 0.044(2) -0.0064(18) 0.0100(17) 0.0107(19)

loop_
_atom_type_symbol
_atom_type_description
_atom_type_scat_dispersion_real
_atom_type_scat_dispersion_imag
_atom_type_scat_source
C C 0.0033 0.0016 'International Tables Vol C Tables 4.2.6.8 and 6.1.1.4'
Cu Cu 0.3201 1.2651 'International Tables Vol C Tables 4.2.6.8 and 6.1.1.4'
N N 0.0061 0.0033 'International Tables Vol C Tables 4.2.6.8 and 6.1.1.4'
O O 0.0106 0.0060 'International Tables Vol C Tables 4.2.6.8 and 6.1.1.4'
H H 0.0000 0.0000 'International Tables Vol C Tables 4.2.6.8 and 6.1.1.4'

loop_
_geom_angle_atom_site_label_1
_geom_angle_atom_site_label_2
_geom_angle_atom_site_label_3
_geom_angle
_geom_angle_site_symmetry_1
_geom_angle_site_symmetry_3
N4 Cu1 N1 167.28(16) . 1_556
N4 Cu1 N2 87.71(13) . .
N1 Cu1 N2 91.67(14) 1_556 .
N4 Cu1 N3 91.02(13) . 1_556
N1 Cu1 N3 87.33(14) 1_556 1_556
N2 Cu1 N3 169.73(17) . 1_556
N4 Cu1 O1W 95.94(15) . .
N1 Cu1 O1W 96.77(12) 1_556 .
N2 Cu1 O1W 94.27(13) . .
N3 Cu1 O1W 96.00(15) 1_556 .
C9 N1 C13 117.0(4) . .
C9 N1 Cu1 120.3(3) . 1_554
C13 N1 Cu1 122.6(3) . 1_554
C20 N2 C19 118.4(4) . .
C20 N2 Cu1 120.0(3) . .
C19 N2 Cu1 120.9(3) . .
C22 N3 C26 117.6(4) . .
C22 N3 Cu1 121.2(4) . 1_554
C26 N3 Cu1 120.5(4) . 1_554
C33 N4 C32 117.0(3) . .
C33 N4 Cu1 119.2(3) . .
C32 N4 Cu1 123.6(3) . .
O2 C1 O1 123.5(4) . .
O2 C1 C2 117.7(4) . .
O1 C1 C2 118.8(4) . .
C3 C2 C7 118.7(4) . .
C3 C2 C1 120.1(4) . .
C7 C2 C1 121.2(4) . .
C4 C3 C2 120.9(4) . .
C4 C3 H3A 119.5 . .
C2 C3 H3A 119.5 . .
C3 C4 C5 119.7(5) . .
C3 C4 H4A 120.1 . .
C5 C4 H4A 120.1 . .
C6 C5 C4 121.0(4) . .
C6 C5 H5A 119.5 . .
C4 C5 H5A 119.5 . .
C5 C6 C7 118.9(4) . .
C5 C6 C8 120.5(4) . .
C7 C6 C8 120.6(4) . .
C2 C7 C6 120.7(4) . .
C2 C7 H7A 119.7 . .
C6 C7 H7A 119.7 . .
O3 C8 O4 123.9(4) . .
O3 C8 C6 118.2(4) . .
O4 C8 C6 117.8(4) . .
N1 C9 C10 123.3(4) . .
N1 C9 H9A 118.4 . .
C10 C9 H9A 118.4 . .
C9 C10 C11 119.8(4) . .
C9 C10 H10A 120.1 . .
C11 C10 H10A 120.1 . .
C12 C11 C10 116.6(4) . .
C12 C11 C14 121.8(4) . .
C10 C11 C14 121.6(4) . .
C13 C12 C11 120.3(4) . .
C13 C12 H12A 119.9 . .
C11 C12 H12A 119.9 . .
N1 C13 C12 123.1(4) . .
N1 C13 H13A 118.5 . .
C12 C13 H13A 118.5 . .
C11 C14 C15 112.9(4) . .
C11 C14 H14A 109.0 . .
C15 C14 H14A 109.0 . .
C11 C14 H14B 109.0 . .
C15 C14 H14B 109.0 . .
H14A C14 H14B 107.8 . .
C14 C15 C16 113.1(4) . .
C14 C15 H15A 109.0 . .
C16 C15 H15A 109.0 . .
C14 C15 H15B 109.0 . .
C16 C15 H15B 109.0 . .
H15A C15 H15B 107.8 . .
C18 C17 C21 117.9(4) . .
C18 C17 C16 121.3(4) . .
C21 C17 C16 120.7(4) . .
C17 C16 C15 110.0(4) . .
C17 C16 H16A 109.7 . .
C15 C16 H16A 109.7 . .
C17 C16 H16B 109.7 . .
C15 C16 H16B 109.7 . .
H16A C16 H16B 108.2 . .
C17 C18 C19 119.8(4) . .
C17 C18 H18A 120.1 . .
C19 C18 H18A 120.1 . .
N2 C19 C18 122.2(5) . .
N2 C19 H19A 118.9 . .
C18 C19 H19A 118.9 . .
N2 C20 C21 122.1(4) . .
N2 C20 H20A 118.9 . .
C21 C20 H20A 118.9 . .
C20 C21 C17 119.5(4) . .
C20 C21 H21A 120.2 . .
C17 C21 H21A 120.2 . .
N3 C22 C23 122.5(5) . .
N3 C22 H22A 118.8 . .
C23 C22 H22A 118.8 . .
C22 C23 C24 120.4(5) . .
C22 C23 H23A 119.8 . .
C24 C23 H23A 119.8 . .
C23 C24 C25 116.9(4) . .
C23 C24 C27 121.6(5) . .
C25 C24 C27 121.3(5) . .
C26 C25 C24 120.2(5) . .
C26 C25 H25A 119.9 . .
C24 C25 H25A 119.9 . .
N3 C26 C25 122.2(5) . .
N3 C26 H26A 118.9 . .
C25 C26 H26A 118.9 . .
C24 C27 C28 109.8(4) . .
C24 C27 H27A 109.7 . .
C28 C27 H27A 109.7 . .
C24 C27 H27B 109.7 . .
C28 C27 H27B 109.7 . .
H27A C27 H27B 108.2 . .
C29 C28 C27 111.2(5) . .
C29 C28 H28A 109.4 . .
C27 C28 H28A 109.4 . .
C29 C28 H28B 109.4 . .
C27 C28 H28B 109.4 . .
H28A C28 H28B 108.0 . .
C28 C29 C30 114.3(5) . .
C28 C29 H29A 108.7 . .
C30 C29 H29A 108.7 . .
C28 C29 H29B 108.7 . .
C30 C29 H29B 108.7 . .
H29A C29 H29B 107.6 . .
C34 C30 C31 118.0(4) . .
C34 C30 C29 120.2(5) . .
C31 C30 C29 121.8(5) . .
C32 C31 C30 119.3(5) . .
C32 C31 H31A 120.4 . .
C30 C31 H31A 120.4 . .
N4 C32 C31 122.2(5) . .
N4 C32 H32A 118.9 . .
C31 C32 H32A 118.9 . .
N4 C33 C34 124.2(5) . .
N4 C33 H33A 117.9 . .
C34 C33 H33A 117.9 . .
C30 C34 C33 119.2(5) . .
C30 C34 H34A 120.4 . .
C33 C34 H34A 120.4 . .
Cu1 O1W H1WA 106.3 . .
Cu1 O1W H1WB 122.7 . .
H1WA O1W H1WB 106.6 . .
H2WA O2W H2WB 108.6 . .
H3WA O3W H3WB 107.7 . .
H4WA O4W H4WB 111.4 . .
H5WA O5W H5WB 113.6 . .
H6WA O6W H6WB 107.7 . .
H7WA O7W H7WB 108.6 . .
H8WA O8W H8WB 112.2 . .

loop_
_geom_bond_atom_site_label_1
_geom_bond_atom_site_label_2
_geom_bond_distance
_geom_bond_site_symmetry_2
Cu1 N4 2.019(3) .
Cu1 N1 2.021(4) 1_556
Cu1 N2 2.030(4) .
Cu1 N3 2.039(3) 1_556
Cu1 O1W 2.171(3) .
N1 C9 1.346(5) .
N1 C13 1.347(6) .
N1 Cu1 2.021(4) 1_554
N2 C20 1.339(6) .
N2 C19 1.346(5) .
N3 C22 1.341(6) .
N3 C26 1.350(6) .
N3 Cu1 2.039(3) 1_554
N4 C33 1.338(6) .
N4 C32 1.346(6) .
O1 C1 1.260(5) .
O2 C1 1.259(5) .
O3 C8 1.256(5) .
O4 C8 1.266(5) .
C1 C2 1.521(6) .
C2 C3 1.387(7) .
C2 C7 1.400(6) .
C3 C4 1.381(6) .
C3 H3A 0.9500 .
C4 C5 1.391(6) .
C4 H4A 0.9500 .
C5 C6 1.374(6) .
C5 H5A 0.9500 .
C6 C7 1.406(6) .
C6 C8 1.505(5) .
C7 H7A 0.9500 .
C9 C10 1.371(6) .
C9 H9A 0.9500 .
C10 C11 1.401(7) .
C10 H10A 0.9500 .
C11 C12 1.391(6) .
C11 C14 1.501(6) .
C12 C13 1.368(6) .
C12 H12A 0.9500 .
C13 H13A 0.9500 .
C14 C15 1.511(6) .
C14 H14A 0.9900 .
C14 H14B 0.9900 .
C15 C16 1.546(6) .
C15 H15A 0.9900 .
C15 H15B 0.9900 .
C17 C18 1.379(7) .
C17 C21 1.390(6) .
C17 C16 1.499(6) .
C16 H16A 0.9900 .
C16 H16B 0.9900 .
C18 C19 1.381(6) .
C18 H18A 0.9500 .
C19 H19A 0.9500 .
C20 C21 1.384(7) .
C20 H20A 0.9500 .
C21 H21A 0.9500 .
C22 C23 1.374(7) .
C22 H22A 0.9500 .
C23 C24 1.384(7) .
C23 H23A 0.9500 .
C24 C25 1.384(7) .
C24 C27 1.507(5) .
C25 C26 1.380(7) .
C25 H25A 0.9500 .
C26 H26A 0.9500 .
C27 C28 1.569(6) .
C27 H27A 0.9900 .
C27 H27B 0.9900 .
C28 C29 1.478(7) .
C28 H28A 0.9900 .
C28 H28B 0.9900 .
C29 C30 1.535(6) .
C29 H29A 0.9900 .
C29 H29B 0.9900 .
C30 C34 1.359(7) .
C30 C31 1.407(7) .
C31 C32 1.385(6) .
C31 H31A 0.9500 .
C32 H32A 0.9500 .
C33 C34 1.377(6) .
C33 H33A 0.9500 .
C34 H34A 0.9500 .
O1W H1WA 0.8200 .
O1W H1WB 0.8200 .
O2W H2WA 0.8200 .
O2W H2WB 0.8200 .
O3W H3WA 0.8200 .
O3W H3WB 0.8199 .
O4W H4WA 0.8201 .
O4W H4WB 0.8200 .
O5W H5WA 0.8199 .
O5W H5WB 0.8201 .
O6W H6WA 0.8199 .
O6W H6WB 0.8200 .
O7W H7WA 0.8199 .
O7W H7WB 0.8200 .
O8W H8WA 0.8199 .
O8W H8WB 0.8200 .

loop_
_geom_hbond_atom_site_label_D
_geom_hbond_atom_site_label_H
_geom_hbond_atom_site_label_A
_geom_hbond_distance_DH
_geom_hbond_distance_HA
_geom_hbond_distance_DA
_geom_hbond_angle_DHA
_geom_hbond_site_symmetry_A
O1W H1WA O5W 0.82 2.03 2.724(4) 141.4 .
O1W H1WB O3 0.82 1.84 2.627(4) 159.9 1_656
O2W H2WA O1 0.82 2.00 2.819(4) 172.3 1_655
O2W H2WB O4 0.82 2.03 2.846(4) 172.4 1_656
O3W H3WA O1 0.82 2.01 2.828(5) 173.4 1_655
O3W H3WB O6W 0.82 1.90 2.716(5) 173.3 .
O4W H4WA O2W 0.82 1.90 2.718(5) 177.5 .
O4W H4WB O3W 0.82 2.20 2.784(5) 128.9 .
O5W H5WA O4W 0.82 1.91 2.707(5) 164.7 .
O5W H5WB O2 0.82 1.98 2.733(5) 153.2 .
O6W H6WA O3 0.82 1.97 2.750(5) 158.4 1_655
O6W H6WB O8W 0.82 1.94 2.730(5) 162.6 .
O7W H7WA O4 0.82 1.96 2.779(5) 173.5 .
O7W H7WB O2 0.82 1.92 2.734(4) 173.6 1_554
O8W H8WA O7W 0.82 1.94 2.710(5) 156.8 .
O8W H8WB O5W 0.82 2.03 2.821(5) 161.2 1_554

loop_
_geom_torsion_atom_site_label_1
_geom_torsion_atom_site_label_2
_geom_torsion_atom_site_label_3
_geom_torsion_atom_site_label_4
_geom_torsion
_geom_torsion_site_symmetry_1
N4 Cu1 N2 C20 94.1(3) .
N1 Cu1 N2 C20 -98.6(3) 1_556
N3 Cu1 N2 C20 177.1(6) 1_556
O1W Cu1 N2 C20 -1.7(3) .
N4 Cu1 N2 C19 -76.0(3) .
N1 Cu1 N2 C19 91.3(3) 1_556
N3 Cu1 N2 C19 7.1(9) 1_556
O1W Cu1 N2 C19 -171.8(3) .
N1 Cu1 N4 C33 30.2(9) 1_556
N2 Cu1 N4 C33 117.6(4) .
N3 Cu1 N4 C33 -52.2(4) 1_556
O1W Cu1 N4 C33 -148.4(3) .
N1 Cu1 N4 C32 -145.5(6) 1_556
N2 Cu1 N4 C32 -58.1(4) .
N3 Cu1 N4 C32 132.1(4) 1_556
O1W Cu1 N4 C32 35.9(4) .
O2 C1 C2 C3 -5.7(7) .
O1 C1 C2 C3 173.8(5) .
O2 C1 C2 C7 174.8(4) .
O1 C1 C2 C7 -5.7(7) .
C7 C2 C3 C4 -0.9(8) .
C1 C2 C3 C4 179.6(5) .
C2 C3 C4 C5 1.3(9) .
C3 C4 C5 C6 -0.8(9) .
C4 C5 C6 C7 -0.1(8) .
C4 C5 C6 C8 179.5(5) .
C3 C2 C7 C6 0.0(7) .
C1 C2 C7 C6 179.5(4) .
C5 C6 C7 C2 0.5(7) .
C8 C6 C7 C2 -179.1(4) .
C5 C6 C8 O3 -170.1(4) .
C7 C6 C8 O3 9.5(6) .
C5 C6 C8 O4 8.0(6) .
C7 C6 C8 O4 -172.4(4) .
C13 N1 C9 C10 -0.6(7) .
Cu1 N1 C9 C10 175.6(4) 1_554
N1 C9 C10 C11 0.0(8) .
C9 C10 C11 C12 1.0(7) .
C9 C10 C11 C14 -179.8(5) .
C10 C11 C12 C13 -1.5(7) .
C14 C11 C12 C13 179.3(5) .
C9 N1 C13 C12 0.1(7) .
Cu1 N1 C13 C12 -176.0(4) 1_554
C11 C12 C13 N1 1.0(8) .
C12 C11 C14 C15 107.8(5) .
C10 C11 C14 C15 -71.3(6) .
C11 C14 C15 C16 -177.2(4) .
C18 C17 C16 C15 95.7(5) .
C21 C17 C16 C15 -79.9(5) .
C14 C15 C16 C17 -61.2(5) .
C21 C17 C18 C19 4.6(7) .
C16 C17 C18 C19 -171.1(4) .
C20 N2 C19 C18 -1.1(6) .
Cu1 N2 C19 C18 169.2(3) .
C17 C18 C19 N2 -2.8(7) .
C19 N2 C20 C21 3.0(7) .
Cu1 N2 C20 C21 -167.4(3) .
N2 C20 C21 C17 -1.0(7) .
C18 C17 C21 C20 -2.8(7) .
C16 C17 C21 C20 173.0(4) .
C26 N3 C22 C23 -1.8(7) .
Cu1 N3 C22 C23 168.6(4) 1_554
N3 C22 C23 C24 -2.2(7) .
C22 C23 C24 C25 4.5(7) .
C22 C23 C24 C27 -171.6(4) .
C23 C24 C25 C26 -3.0(6) .
C27 C24 C25 C26 173.1(4) .
C22 N3 C26 C25 3.3(7) .
Cu1 N3 C26 C25 -167.1(3) 1_554
C24 C25 C26 N3 -0.9(7) .
C23 C24 C27 C28 91.4(6) .
C25 C24 C27 C28 -84.5(6) .
C24 C27 C28 C29 -62.9(7) .
C27 C28 C29 C30 -176.5(5) .
C28 C29 C30 C34 111.2(6) .
C28 C29 C30 C31 -70.1(8) .
C34 C30 C31 C32 1.8(8) .
C29 C30 C31 C32 -176.9(5) .
C33 N4 C32 C31 -1.5(7) .
Cu1 N4 C32 C31 174.3(4) .
C30 C31 C32 N4 -0.2(8) .
C32 N4 C33 C34 1.7(7) .
Cu1 N4 C33 C34 -174.3(4) .
C31 C30 C34 C33 -1.7(8) .
C29 C30 C34 C33 177.1(5) .
N4 C33 C34 C30 -0.1(8) .
